data_7151675
loop_
_publ_author_name
'Zhang, Yagang'
'Song, Di'
'Brown, Julius C.'
'Shimizu, Ken D.'

_publ_section_title
;
 Suppression of background sites in molecularly imprinted polymers via
 urea-urea monomer aggregation.
;
_journal_issue 1
_journal_name_full 'Organic &amp; biomolecular chemistry'
_journal_page_first 120
_journal_page_last 126
_journal_paper_doi 10.1039/C0OB00637H
_journal_volume 9
_journal_year 2011
_chemical_formula_moiety 'C13 H20 N2 O5'
_chemical_formula_sum 'C13 H20 N2 O5'
_chemical_formula_weight 284.31
_chemical_name_systematic
; 
 ? 
;
_space_group_IT_number 15
_symmetry_cell_setting monoclinic
_symmetry_space_group_name_Hall '-C 2yc'
_symmetry_space_group_name_H-M 'C 1 2/c 1'
_atom_sites_solution_hydrogens geom
_atom_sites_solution_primary direct
_atom_sites_solution_secondary difmap
_audit_creation_method SHELXL-97
_cell_angle_alpha 90.00
_cell_angle_beta 117.449(2)
_cell_angle_gamma 90.00
_cell_formula_units_Z 4
_cell_length_a 20.618(3)
_cell_length_b 4.6216(6)
_cell_length_c 16.874(2)
_cell_measurement_reflns_used 1754
_cell_measurement_temperature 150(2)
_cell_measurement_theta_max 23.492
_cell_measurement_theta_min 2.602
_cell_volume 1426.9(3)
_computing_cell_refinement 'SAINT-Plus Version 6.45 (Bruker, 2001)'
_computing_data_collection 'SMART Version 5.625 (Bruker, 2001)'
_computing_data_reduction 'SAINT-Plus Version 6.45 (Bruker, 2001)'
_computing_molecular_graphics various
_computing_publication_material 'SHELXTL Version 6.14 (Bruker, 2000)'
_computing_structure_refinement 'SHELXL-97 (Sheldrick, 1997)'
_computing_structure_solution 'SHELXS-97 (Sheldrick, 1990)'
_diffrn_ambient_temperature 150(2)
_diffrn_measured_fraction_theta_full 1.000
_diffrn_measured_fraction_theta_max 1.000
_diffrn_measurement_device_type 'Bruker SMART APEX CCD diffractometer'
_diffrn_measurement_method 'omega scans'
_diffrn_radiation_monochromator graphite
_diffrn_radiation_source 'fine-focus sealed tube'
_diffrn_radiation_type MoK\a
_diffrn_radiation_wavelength 0.71073
_diffrn_reflns_av_R_equivalents 0.0546
_diffrn_reflns_av_sigmaI/netI 0.0422
_diffrn_reflns_limit_h_max 24
_diffrn_reflns_limit_h_min -24
_diffrn_reflns_limit_k_max 5
_diffrn_reflns_limit_k_min -5
_diffrn_reflns_limit_l_max 20
_diffrn_reflns_limit_l_min -20
_diffrn_reflns_number 7745
_diffrn_reflns_theta_full 25.04
_diffrn_reflns_theta_max 25.04
_diffrn_reflns_theta_min 2.23
_exptl_absorpt_coefficient_mu 0.102
_exptl_absorpt_correction_type none
_exptl_crystal_colour colorless
_exptl_crystal_density_diffrn 1.323
_exptl_crystal_density_method 'not measured'
_exptl_crystal_description needle
_exptl_crystal_F_000 608
_exptl_crystal_size_max 0.32
_exptl_crystal_size_mid 0.10
_exptl_crystal_size_min 0.03
_refine_diff_density_max 0.283
_refine_diff_density_min -0.142
_refine_diff_density_rms 0.036
_refine_ls_extinction_method none
_refine_ls_goodness_of_fit_ref 0.951
_refine_ls_hydrogen_treatment mixed
_refine_ls_matrix_type full
_refine_ls_number_parameters 97
_refine_ls_number_reflns 1267
_refine_ls_number_restraints 0
_refine_ls_restrained_S_all 0.951
_refine_ls_R_factor_all 0.0517
_refine_ls_R_factor_gt 0.0362
_refine_ls_shift/su_max 0.000
_refine_ls_shift/su_mean 0.000
_refine_ls_structure_factor_coef Fsqd
_refine_ls_weighting_details 'calc w=1/[\s^2^(Fo^2^)+(0.0518P)^2^+0.0000P] where P=(Fo^2^+2Fc^2^)/3'
_refine_ls_weighting_scheme calc
_refine_ls_wR_factor_gt 0.0888
_refine_ls_wR_factor_ref 0.0948
_reflns_number_gt 955
_reflns_number_total 1267
_reflns_threshold_expression >2sigma(I)
_cod_data_source_file C0OB00637H.TXT
_cod_data_source_block yz02m
_cod_depositor_comments
;
The following automatic conversions were performed:
'_symmetry_cell_setting' value 'Monoclinic' changed to 'monoclinic'
according to '/home/saulius/struct/CIF-dictionaries/cif_core.dic'
dictionary named 'cif_core.dic' version 2.4.1 from 2010-06-29.

Automatic conversion script
Id: cif_fix_enum 1555 2011-01-17 13:19:09Z saulius 
;
_cod_original_sg_symbol_H-M 'C 2/c'
_cod_database_code 7151675

loop_
_symmetry_equiv_pos_as_xyz
'x, y, z'
'-x, y, -z+1/2'
'x+1/2, y+1/2, z'
'-x+1/2, y+1/2, -z+1/2'
'-x, -y, -z'
'x, -y, z-1/2'
'-x+1/2, -y+1/2, -z'
'x+1/2, -y+1/2, z-1/2'

loop_
_atom_site_label
_atom_site_type_symbol
_atom_site_fract_x
_atom_site_fract_y
_atom_site_fract_z
_atom_site_U_iso_or_equiv
_atom_site_adp_type
_atom_site_occupancy
_atom_site_symmetry_multiplicity
_atom_site_calc_flag
_atom_site_refinement_flags
_atom_site_disorder_assembly
_atom_site_disorder_group
C1 C 0.0000 0.3813(5) 0.2500 0.0235(5) Uani 1 2 d S . .
C2 C 0.12903(9) 0.4021(4) 0.36226(11) 0.0275(4) Uani 1 1 d . . .
H2A H 0.1676 0.5521 0.3828 0.033 Uiso 1 1 calc R . .
H2B H 0.1410 0.2572 0.3277 0.033 Uiso 1 1 calc R . .
C3 C 0.13049(9) 0.2557(4) 0.44279(11) 0.0288(4) Uani 1 1 d . . .
H3A H 0.0953 0.0931 0.4230 0.035 Uiso 1 1 calc R . .
H3B H 0.1799 0.1752 0.4801 0.035 Uiso 1 1 calc R . .
C4 C 0.16736(10) 0.5962(4) 0.56227(11) 0.0292(4) Uani 1 1 d . . .
C5 C 0.13997(10) 0.7808(4) 0.61307(11) 0.0321(4) Uani 1 1 d . . .
C6 C 0.18787(11) 0.9681(4) 0.67386(12) 0.0404(5) Uani 1 1 d . . .
H6A H 0.1726 1.0881 0.7078 0.048 Uiso 1 1 calc R . .
H6B H 0.2367 0.9792 0.6824 0.048 Uiso 1 1 calc R . .
C7 C 0.06467(11) 0.7516(5) 0.59631(14) 0.0531(6) Uani 1 1 d . . .
H7A H 0.0555 0.8834 0.6355 0.080 Uiso 1 1 calc R . .
H7B H 0.0557 0.5519 0.6083 0.080 Uiso 1 1 calc R . .
H7C H 0.0319 0.7996 0.5338 0.080 Uiso 1 1 calc R . .
N1 N 0.05980(7) 0.5362(3) 0.30350(9) 0.0272(4) Uani 1 1 d . . .
H1 H 0.0555(9) 0.721(4) 0.3000(11) 0.036(5) Uiso 1 1 d . . .
O1 O 0.0000 0.1114(3) 0.2500 0.0275(4) Uani 1 2 d S . .
O2 O 0.11214(6) 0.4543(2) 0.49574(7) 0.0308(3) Uani 1 1 d . . .
O3 O 0.23033(6) 0.5748(3) 0.57832(8) 0.0390(4) Uani 1 1 d . . .

loop_
_atom_site_aniso_label
_atom_site_aniso_U_11
_atom_site_aniso_U_22
_atom_site_aniso_U_33
_atom_site_aniso_U_23
_atom_site_aniso_U_13
_atom_site_aniso_U_12
C1 0.0266(13) 0.0209(12) 0.0231(13) 0.000 0.0114(11) 0.000
C2 0.0234(9) 0.0258(9) 0.0293(10) -0.0028(7) 0.0088(8) 0.0003(7)
C3 0.0252(9) 0.0264(9) 0.0292(10) -0.0009(8) 0.0079(8) 0.0029(8)
C4 0.0286(10) 0.0285(10) 0.0254(9) 0.0050(8) 0.0082(8) -0.0032(8)
C5 0.0352(11) 0.0358(10) 0.0248(9) 0.0020(8) 0.0134(8) -0.0032(8)
C6 0.0420(12) 0.0436(11) 0.0359(11) -0.0023(9) 0.0182(10) -0.0027(10)
C7 0.0446(13) 0.0694(16) 0.0515(13) -0.0173(12) 0.0275(11) -0.0051(11)
N1 0.0273(8) 0.0160(7) 0.0293(8) -0.0002(6) 0.0054(7) 0.0000(7)
O1 0.0307(10) 0.0160(8) 0.0300(10) 0.000 0.0091(8) 0.000
O2 0.0261(7) 0.0349(7) 0.0273(7) -0.0048(5) 0.0089(5) 0.0005(5)
O3 0.0267(8) 0.0408(8) 0.0441(8) -0.0047(6) 0.0117(6) -0.0031(6)

loop_
_atom_type_symbol
_atom_type_description
_atom_type_scat_dispersion_real
_atom_type_scat_dispersion_imag
_atom_type_scat_source
C C 0.0033 0.0016 'International Tables Vol C Tables 4.2.6.8 and 6.1.1.4'
H H 0.0000 0.0000 'International Tables Vol C Tables 4.2.6.8 and 6.1.1.4'
N N 0.0061 0.0033 'International Tables Vol C Tables 4.2.6.8 and 6.1.1.4'
O O 0.0106 0.0060 'International Tables Vol C Tables 4.2.6.8 and 6.1.1.4'

loop_
_geom_angle_atom_site_label_1
_geom_angle_atom_site_label_2
_geom_angle_atom_site_label_3
_geom_angle
_geom_angle_site_symmetry_1
_geom_angle_site_symmetry_3
_geom_angle_publ_flag
O1 C1 N1 122.03(10) . 2 ?
O1 C1 N1 122.03(10) . . ?
N1 C1 N1 115.9(2) 2 . ?
N1 C2 C3 114.42(14) . . ?
N1 C2 H2A 108.7 . . ?
C3 C2 H2A 108.7 . . ?
N1 C2 H2B 108.7 . . ?
C3 C2 H2B 108.7 . . ?
H2A C2 H2B 107.6 . . ?
O2 C3 C2 111.72(13) . . ?
O2 C3 H3A 109.3 . . ?
C2 C3 H3A 109.3 . . ?
O2 C3 H3B 109.3 . . ?
C2 C3 H3B 109.3 . . ?
H3A C3 H3B 107.9 . . ?
O3 C4 O2 123.96(16) . . ?
O3 C4 C5 124.97(16) . . ?
O2 C4 C5 111.07(15) . . ?
C6 C5 C7 123.18(18) . . ?
C6 C5 C4 117.53(16) . . ?
C7 C5 C4 119.29(16) . . ?
C5 C6 H6A 120.0 . . ?
C5 C6 H6B 120.0 . . ?
H6A C6 H6B 120.0 . . ?
C5 C7 H7A 109.5 . . ?
C5 C7 H7B 109.5 . . ?
H7A C7 H7B 109.5 . . ?
C5 C7 H7C 109.5 . . ?
H7A C7 H7C 109.5 . . ?
H7B C7 H7C 109.5 . . ?
C1 N1 C2 122.62(15) . . ?
C1 N1 H1 116.6(12) . . ?
C2 N1 H1 120.8(12) . . ?
C4 O2 C3 117.59(13) . . ?

loop_
_geom_bond_atom_site_label_1
_geom_bond_atom_site_label_2
_geom_bond_distance
_geom_bond_site_symmetry_2
_geom_bond_publ_flag
C1 O1 1.247(3) . ?
C1 N1 1.3495(17) 2 ?
C1 N1 1.3495(17) . ?
C2 N1 1.449(2) . ?
C2 C3 1.506(2) . ?
C2 H2A 0.9900 . ?
C2 H2B 0.9900 . ?
C3 O2 1.4474(19) . ?
C3 H3A 0.9900 . ?
C3 H3B 0.9900 . ?
C4 O3 1.202(2) . ?
C4 O2 1.345(2) . ?
C4 C5 1.492(3) . ?
C5 C6 1.358(2) . ?
C5 C7 1.450(2) . ?
C6 H6A 0.9500 . ?
C6 H6B 0.9500 . ?
C7 H7A 0.9800 . ?
C7 H7B 0.9800 . ?
C7 H7C 0.9800 . ?
N1 H1 0.858(18) . ?

loop_
_geom_hbond_atom_site_label_D
_geom_hbond_atom_site_label_H
_geom_hbond_atom_site_label_A
_geom_hbond_distance_DH
_geom_hbond_distance_HA
_geom_hbond_distance_DA
_geom_hbond_angle_DHA
_geom_hbond_site_symmetry_A
N1 H1 O1 0.858(18) 2.094(18) 2.894(2) 155.0(16) 1_565

loop_
_geom_torsion_atom_site_label_1
_geom_torsion_atom_site_label_2
_geom_torsion_atom_site_label_3
_geom_torsion_atom_site_label_4
_geom_torsion
_geom_torsion_site_symmetry_1
_geom_torsion_site_symmetry_2
_geom_torsion_site_symmetry_3
_geom_torsion_site_symmetry_4
_geom_torsion_publ_flag
N1 C2 C3 O2 -57.32(18) . . . . ?
O3 C4 C5 C6 9.5(3) . . . . ?
O2 C4 C5 C6 -170.76(15) . . . . ?
O3 C4 C5 C7 -170.00(18) . . . . ?
O2 C4 C5 C7 9.7(2) . . . . ?
O1 C1 N1 C2 2.39(16) . . . . ?
N1 C1 N1 C2 -177.60(16) 2 . . . ?
C3 C2 N1 C1 -72.90(18) . . . . ?
O3 C4 O2 C3 2.5(2) . . . . ?
C5 C4 O2 C3 -177.26(13) . . . . ?
C2 C3 O2 C4 -91.38(17) . . . . ?
